data_9013326
loop_
_publ_author_name
'Sokolova, E.'
'Hawthorne, F. C.'

_publ_section_title
;The crystal chemistry of the scapolite-group minerals. I. crystal structure
 and long-range order Locality: Pamir, Tajikistan Note: S4
;
_journal_name_full 'The Canadian Mineralogist'
_journal_page_first 1527
_journal_page_last 1554
_journal_paper_doi 10.3749/canmin.46.6.1527
_journal_volume 46
_journal_year 2008
_chemical_compound_source 'Pamir, Tajikistan'
_chemical_formula_sum 'C0.05 Al3.2 Ca0.32 Cl0.94 K0.24 Na3.44 O24.19 S0.01 Si8.8'
_chemical_name_mineral Scapolite
_space_group_IT_number 87
_symmetry_space_group_name_Hall '-I 4'
_symmetry_space_group_name_H-M 'I 4/m'
_cell_angle_alpha 90
_cell_angle_beta 90
_cell_angle_gamma 90
_cell_length_a 12.0538
_cell_length_b 12.0538
_cell_length_c 7.5714
_cell_formula_units_Z 2
_cell_volume 1100.080
_database_code_amcsd 0006217
_exptl_crystal_density_diffrn 2.584
_cod_original_formula_sum '(Ca.32 Na3.44 K.24) Al3.2 Si8.8 O24.19 (Cl.94 C.05 S.01)'
_cod_database_code 9013326

loop_
_space_group_symop_operation_xyz
x,y,z
1/2+x,1/2+y,1/2+z
y,-x,-z
1/2+y,1/2-x,1/2-z
-y,x,z
1/2-y,1/2+x,1/2+z
x,y,-z
1/2+x,1/2+y,1/2-z
-x,-y,z
1/2-x,1/2-y,1/2+z
-y,x,-z
1/2-y,1/2+x,1/2-z
y,-x,z
1/2+y,1/2-x,1/2+z
-x,-y,-z
1/2-x,1/2-y,1/2-z

loop_
_atom_site_label
_atom_site_fract_x
_atom_site_fract_y
_atom_site_fract_z
_atom_site_occupancy
_atom_site_U_iso_or_equiv
Ca 0.36984 0.29218 0.00000 0.08000 0.04120
Na 0.36984 0.29218 0.00000 0.86000 0.04120
K 0.36984 0.29218 0.00000 0.06000 0.04120
Al2 0.16243 0.41517 0.20670 0.40000 0.01010
Si1 0.16166 0.08946 0.00000 1.00000 0.00960
Si2 0.16243 0.41517 0.20670 0.60000 0.01010
O1 0.04290 0.14860 0.00000 1.00000 0.01720
O2 0.19410 0.38100 0.00000 1.00000 0.01750
O3 0.44767 0.15050 0.21580 1.00000 0.02050
O4 0.27080 0.37199 0.67310 1.00000 0.01980
Cl 0.00000 0.00000 0.50000 0.94000 0.05070
C 0.00000 0.00000 0.50000 0.05000 0.05070
O12 0.00000 0.00000 0.50000 0.05000 0.05070
O13 0.00000 0.00000 0.50000 0.05000 0.05070
O14 0.00000 0.00000 0.50000 0.05000 0.05070
S 0.00000 0.00000 0.50000 0.01000 0.05070
O15 0.00000 0.00000 0.50000 0.01000 0.05070
O16 0.00000 0.00000 0.50000 0.01000 0.05070
O17 0.00000 0.00000 0.50000 0.01000 0.05070
O18 0.00000 0.00000 0.50000 0.01000 0.05070

loop_
_cod_related_entry_id
_cod_related_entry_database
_cod_related_entry_code
1 AMCSD 0006217
